data_7010248
loop_
_publ_author_name
'Baker, Murray V.'
'Brown, David H.'
'Skelton, Brian W.'
'White, Allan H.'

_publ_section_title
;
 An investigation of 1,4,7-tri(4-alkynyl)-1,4,7-triazacyclononanes:
 ligand synthesis and metal co-ordination chemistry&#x200A;&#x2020;
;
_journal_issue 24
_journal_name_full 'Journal of the Chemical Society, Dalton Transactions'
_journal_page_first 4607
_journal_paper_doi 10.1039/b007324p
_journal_year 2000
_chemical_formula_sum 'C39 H45 Cl2 Cu N3'
_chemical_formula_weight 690.26
_space_group_IT_number 14
_symmetry_cell_setting monoclinic
_symmetry_space_group_name_Hall '-P 2yn'
_symmetry_space_group_name_H-M 'P 1 21/n 1'
_cell_angle_alpha 90.00000
_cell_angle_beta 101.945(2)
_cell_angle_gamma 90.00000
_cell_formula_units_Z 4
_cell_length_a 16.974(2)
_cell_length_b 12.331(2)
_cell_length_c 17.456(2)
_cell_measurement_reflns_used 7802
_cell_measurement_temperature 153
_cell_measurement_theta_max 26
_cell_measurement_theta_min 2
_cell_volume 3574.5(8)
_computing_cell_refinement 'Siemens SAINT (Siemens, 1995)'
_computing_data_collection 'Siemens SMART (Siemens, 1995)'
_computing_data_reduction 'xtal ADDREF SORTRF'
_computing_molecular_graphics xtal
_computing_publication_material 'xtal BONDLA CIFIO'
_computing_structure_refinement 'xtal CRYLSQ'
_computing_structure_solution xtal
_diffrn_ambient_temperature 153
_diffrn_measurement_device_type
;
Bruker SMART CCD diffractometer
;
_diffrn_measurement_method '\w scans'
_diffrn_radiation_detector 'CCD area detector'
_diffrn_radiation_monochromator graphite
_diffrn_radiation_source 'sealed tube'
_diffrn_radiation_type 'Mo K\a'
_diffrn_radiation_wavelength .71073
_diffrn_reflns_av_R_equivalents .022
_diffrn_reflns_av_sigmaI/netI .036
_diffrn_reflns_limit_h_max 22
_diffrn_reflns_limit_h_min -23
_diffrn_reflns_limit_k_max 16
_diffrn_reflns_limit_k_min 0
_diffrn_reflns_limit_l_max 23
_diffrn_reflns_limit_l_min 0
_diffrn_reflns_number 34673
_diffrn_reflns_theta_max 29.17
_diffrn_reflns_theta_min 1.88
_diffrn_standards_decay_% 0
_exptl_absorpt_coefficient_mu .791
_exptl_absorpt_correction_T_max .802
_exptl_absorpt_correction_T_min .664
_exptl_absorpt_correction_type multi-scan
_exptl_absorpt_process_details
;
 SADABS; Sheldrick, 1996
;
_exptl_crystal_colour green
_exptl_crystal_density_diffrn 1.283
_exptl_crystal_description prism
_exptl_crystal_F_000 1452
_exptl_crystal_size_max .5
_exptl_crystal_size_mid .45
_exptl_crystal_size_min .3
_refine_diff_density_max .437
_refine_diff_density_min -.199
_refine_ls_goodness_of_fit_all 1.518
_refine_ls_goodness_of_fit_ref 1.15
_refine_ls_hydrogen_treatment refall
_refine_ls_matrix_type full
_refine_ls_number_constraints 0
_refine_ls_number_parameters 586
_refine_ls_number_reflns 7508
_refine_ls_number_restraints 0
_refine_ls_R_factor_all .039
_refine_ls_R_factor_gt .028
_refine_ls_shift/su_max .086
_refine_ls_shift/su_mean .002
_refine_ls_structure_factor_coef F
_refine_ls_weighting_scheme calc
_refine_ls_wR_factor_all .057
_refine_ls_wR_factor_ref .039
_reflns_d_resolution_high .729
_reflns_d_resolution_low 10.814
_reflns_Friedel_coverage 0
_reflns_limit_h_max 23
_reflns_limit_h_min 0
_reflns_limit_k_max 16
_reflns_limit_k_min 0
_reflns_limit_l_max 22
_reflns_limit_l_min -23
_reflns_number_gt 7508
_reflns_number_total 8951
_reflns_threshold_expression 'F    > 4.00 sig(F   )'
_cod_data_source_file b007324p.txt
_cod_data_source_block dbcu
_cod_original_sg_symbol_Hall -p_2yn
_cod_original_sg_symbol_H-M P_1_21/n_1
_cod_original_formula_sum 'C39 H45 Cl2 Cu1 N3'
_cod_database_code 7010248

loop_
_symmetry_equiv_pos_as_xyz
+x,+y,+z
1/2-x,1/2+y,1/2-z
-x,-y,-z
1/2+x,1/2-y,1/2+z

loop_
_atom_site_label
_atom_site_fract_x
_atom_site_fract_y
_atom_site_fract_z
_atom_site_U_iso_or_equiv
_atom_site_adp_type
_atom_site_calc_flag
_atom_site_calc_attached_atom
_atom_site_occupancy
_atom_site_disorder_assembly
_atom_site_disorder_group
Cu .154427(10) .386002(13) .160424(10) .01896(8) Uani ? ? 1.00000 ? ?
Cl1 .10265(2) .54964(3) .11337(2) .02825(16) Uani ? ? 1.00000 ? ?
Cl2 .17279(2) .44294(3) .28719(2) .02776(16) Uani ? ? 1.00000 ? ?
N1 .15116(7) .33140(10) .04494(7) .0232(5) Uani ? ? 1.00000 ? ?
C11 .18410(10) .41347(15) -.00222(10) .0292(7) Uani ? ? 1.00000 ? ?
C12 .26755(11) .45452(17) .03840(11) .0369(8) Uani ? ? 1.00000 ? ?
C13 .28253(17) .5665(3) .00826(17) .0660(15) Uani ? ? 1.00000 ? ?
C14 .36219(16) .6110(2) .04310(15) .0643(14) Uani ? ? 1.00000 ? ?
C15 .42721(16) .6479(3) .06824(14) .0648(14) Uani ? ? 1.00000 ? ?
C151 .50585(15) .6970(3) .09010(13) .0603(13) Uani ? ? 1.00000 ? ?
C152 .57472(18) .6331(3) .10793(16) .0667(16) Uani ? ? 1.00000 ? ?
C153 .65049(18) .6822(3) .12333(17) .0757(18) Uani ? ? 1.00000 ? ?
C154 .65690(18) .7933(3) .11941(15) .0754(18) Uani ? ? 1.00000 ? ?
C155 .5894(2) .8563(3) .10303(17) .0767(18) Uani ? ? 1.00000 ? ?
C156 .5129(2) .8086(3) .08960(17) .0728(17) Uani ? ? 1.00000 ? ?
C2 .19551(10) .22672(14) .04674(10) .0289(7) Uani ? ? 1.00000 ? ?
C3 .25307(10) .21101(14) .12440(10) .0281(7) Uani ? ? 1.00000 ? ?
N4 .21322(7) .23842(10) .19052(7) .0231(5) Uani ? ? 1.00000 ? ?
C41 .27579(10) .23772(13) .26507(9) .0274(7) Uani ? ? 1.00000 ? ?
C42 .34335(10) .31993(14) .26771(10) .0277(7) Uani ? ? 1.00000 ? ?
C43 .38341(12) .34039(15) .35337(11) .0348(8) Uani ? ? 1.00000 ? ?
C44 .45958(11) .40040(13) .36475(10) .0309(7) Uani ? ? 1.00000 ? ?
C45 .52335(11) .44541(13) .37577(10) .0310(7) Uani ? ? 1.00000 ? ?
C451 .60195(10) .49545(13) .38952(10) .0303(7) Uani ? ? 1.00000 ? ?
C452 .63727(11) .53434(14) .46396(11) .0326(8) Uani ? ? 1.00000 ? ?
C453 .71426(12) .57880(17) .47823(12) .0403(9) Uani ? ? 1.00000 ? ?
C454 .75581(12) .58672(18) .41800(14) .0447(10) Uani ? ? 1.00000 ? ?
C455 .72092(13) .55013(18) .34391(14) .0458(10) Uani ? ? 1.00000 ? ?
C456 .64479(12) .50432(16) .32938(12) .0392(9) Uani ? ? 1.00000 ? ?
C5 .14981(10) .15573(13) .19702(10) .0287(7) Uani ? ? 1.00000 ? ?
C6 .07031(10) .20540(13) .20694(10) .0277(7) Uani ? ? 1.00000 ? ?
N7 .04164(7) .28906(10) .14722(7) .0234(5) Uani ? ? 1.00000 ? ?
C71 -.02105(9) .36025(13) .16723(10) .0264(7) Uani ? ? 1.00000 ? ?
C72 -.10036(10) .30668(15) .17457(11) .0311(7) Uani ? ? 1.00000 ? ?
C73 -.15855(10) .39506(15) .19098(11) .0310(7) Uani ? ? 1.00000 ? ?
C74 -.23889(10) .35251(15) .19259(10) .0314(7) Uani ? ? 1.00000 ? ?
C75 -.30274(10) .31208(15) .19286(10) .0319(8) Uani ? ? 1.00000 ? ?
C751 -.37696(10) .25634(15) .19479(11) .0318(7) Uani ? ? 1.00000 ? ?
C752 -.43469(12) .2406(2) .12688(13) .0466(10) Uani ? ? 1.00000 ? ?
C753 -.50379(13) .1805(2) .12953(16) .0569(13) Uani ? ? 1.00000 ? ?
C754 -.51526(13) .13725(17) .19930(16) .0496(11) Uani ? ? 1.00000 ? ?
C755 -.45946(12) .15517(17) .26704(15) .0450(10) Uani ? ? 1.00000 ? ?
C756 -.39024(11) .21403(16) .26535(12) .0386(9) Uani ? ? 1.00000 ? ?
C8 .02201(9) .24815(14) .06569(9) .0271(7) Uani ? ? 1.00000 ? ?
C9 .06334(9) .31551(14) .01175(9) .0263(7) Uani ? ? 1.00000 ? ?
H11a .1476(11) .4735(16) -.0084(11) .023(4) Uiso ? ? 1.00000 ? ?
H11b .1869(13) .3834(17) -.0546(13) .033(5) Uiso ? ? 1.00000 ? ?
H12a .3106(15) .403(2) .0306(14) .044(6) Uiso ? ? 1.00000 ? ?
H12b .2709(14) .467(2) .0957(14) .043(6) Uiso ? ? 1.00000 ? ?
H13a .241(2) .618(2) .0160(18) .069(10) Uiso ? ? 1.00000 ? ?
H13b .276(2) .561(3) -.050(2) .088(10) Uiso ? ? 1.00000 ? ?
H152 .5700(16) .556(2) .1086(15) .050(7) Uiso ? ? 1.00000 ? ?
H153 .696(2) .633(3) .139(2) .105(14) Uiso ? ? 1.00000 ? ?
H154 .709(2) .828(3) .1298(19) .083(10) Uiso ? ? 1.00000 ? ?
H155 .589(2) .934(3) .096(2) .083(10) Uiso ? ? 1.00000 ? ?
H156 .470(2) .851(3) .075(2) .076(10) Uiso ? ? 1.00000 ? ?
H2a .2257(13) .2240(18) .0043(13) .037(5) Uiso ? ? 1.00000 ? ?
H2b .1571(12) .1678(17) .0369(11) .028(5) Uiso ? ? 1.00000 ? ?
H3a .2979(12) .2601(16) .1272(11) .027(5) Uiso ? ? 1.00000 ? ?
H3b .2709(13) .1377(18) .1313(12) .032(5) Uiso ? ? 1.00000 ? ?
H41a .2996(12) .1657(17) .2727(11) .029(5) Uiso ? ? 1.00000 ? ?
H41b .2461(12) .2547(17) .3074(12) .032(5) Uiso ? ? 1.00000 ? ?
H42a .3234(13) .3892(18) .2464(13) .038(6) Uiso ? ? 1.00000 ? ?
H42b .3823(12) .2935(17) .2403(12) .030(5) Uiso ? ? 1.00000 ? ?
H43a .3899(14) .273(2) .3774(14) .043(6) Uiso ? ? 1.00000 ? ?
H43b .3468(15) .379(2) .3801(15) .049(7) Uiso ? ? 1.00000 ? ?
H452 .6094(12) .5298(17) .5052(12) .031(5) Uiso ? ? 1.00000 ? ?
H453 .7395(18) .605(2) .5279(18) .068(9) Uiso ? ? 1.00000 ? ?
H454 .8099(17) .618(2) .4302(15) .057(7) Uiso ? ? 1.00000 ? ?
H455 .7494(15) .556(2) .3043(14) .049(7) Uiso ? ? 1.00000 ? ?
H456 .6205(14) .480(2) .2802(14) .044(6) Uiso ? ? 1.00000 ? ?
H5a .1701(12) .1082(16) .2401(12) .029(5) Uiso ? ? 1.00000 ? ?
H5b .1421(12) .1102(15) .1506(11) .026(5) Uiso ? ? 1.00000 ? ?
H6a .0774(12) .2418(17) .2580(12) .031(5) Uiso ? ? 1.00000 ? ?
H6b .0325(11) .1467(16) .2050(11) .023(4) Uiso ? ? 1.00000 ? ?
H71a -.0331(12) .4154(17) .1269(12) .027(5) Uiso ? ? 1.00000 ? ?
H71b .0018(12) .3959(16) .2176(12) .028(5) Uiso ? ? 1.00000 ? ?
H72a -.0905(13) .2531(18) .2181(13) .038(6) Uiso ? ? 1.00000 ? ?
H72b -.1232(14) .271(2) .1281(14) .042(6) Uiso ? ? 1.00000 ? ?
H73a -.1639(14) .452(2) .1511(14) .045(6) Uiso ? ? 1.00000 ? ?
H73b -.1345(12) .4327(18) .2406(12) .033(5) Uiso ? ? 1.00000 ? ?
H752 -.4301(15) .275(2) .0803(14) .049(6) Uiso ? ? 1.00000 ? ?
H753 -.5422(17) .172(2) .0826(17) .065(8) Uiso ? ? 1.00000 ? ?
H754 -.5630(17) .097(2) .1968(16) .058(7) Uiso ? ? 1.00000 ? ?
H755 -.4675(17) .124(2) .3128(17) .061(8) Uiso ? ? 1.00000 ? ?
H756 -.3499(16) .226(2) .3138(15) .055(7) Uiso ? ? 1.00000 ? ?
H8a -.0379(12) .2505(17) .0445(12) .031(5) Uiso ? ? 1.00000 ? ?
H8b .0376(11) .1712(16) .0647(11) .023(4) Uiso ? ? 1.00000 ? ?
H9a .0577(12) .2790(17) -.0381(12) .029(5) Uiso ? ? 1.00000 ? ?
H9b .0386(12) .3886(16) .0056(11) .027(5) Uiso ? ? 1.00000 ? ?

loop_
_atom_site_aniso_label
_atom_site_aniso_U_11
_atom_site_aniso_U_22
_atom_site_aniso_U_33
_atom_site_aniso_U_12
_atom_site_aniso_U_13
_atom_site_aniso_U_23
Cu .01710(9) .01541(9) .02263(9) -.00044(6) .00013(6) -.00081(6)
Cl1 .02759(18) .01935(16) .03416(19) .00121(13) -.00209(14) .00069(13)
Cl2 .02874(18) .02452(17) .02841(18) .00243(13) .00215(14) -.00531(13)
N1 .0203(6) .0249(6) .0232(6) -.0017(5) .0016(5) -.0008(5)
C11 .0262(7) .0355(8) .0251(7) -.0057(7) .0037(6) .0021(6)
C12 .0272(8) .0463(11) .0356(9) -.0102(7) .0030(7) .0050(8)
C13 .0515(14) .079(2) .0571(14) -.0358(14) -.0134(11) .0289(14)
C14 .0585(14) .0780(18) .0498(13) -.0368(13) -.0044(11) .0200(12)
C15 .0586(14) .0855(19) .0456(12) -.0380(14) .0003(10) .0102(12)
C151 .0535(13) .090(2) .0354(10) -.0405(14) .0044(9) -.0029(11)
C152 .0583(16) .093(2) .0511(13) -.0313(15) .0165(11) -.0204(14)
C153 .0515(15) .122(3) .0576(15) -.0297(18) .0196(12) -.0354(17)
C154 .0594(16) .126(3) .0434(12) -.0559(19) .0168(11) -.0272(15)
C155 .075(2) .099(2) .0508(14) -.0528(19) -.0014(13) -.0014(15)
C156 .0595(16) .096(2) .0551(15) -.0388(17) -.0062(12) .0061(15)
C2 .0271(7) .0295(8) .0294(8) .0025(6) .0040(6) -.0068(6)
C3 .0261(7) .0247(7) .0318(8) .0053(6) .0016(6) -.0050(6)
N4 .0225(6) .0180(6) .0256(6) .0013(5) -.0020(5) -.0012(5)
C41 .0278(7) .0216(7) .0279(7) .0037(6) -.0052(6) .0008(6)
C42 .0236(7) .0276(8) .0293(7) .0043(6) -.0008(6) -.0025(6)
C43 .0404(10) .0287(8) .0311(8) -.0081(7) -.0027(7) -.0010(7)
C44 .0355(9) .0247(7) .0281(8) .0016(6) -.0032(6) -.0012(6)
C45 .0334(8) .0243(7) .0314(8) .0040(6) -.0022(6) -.0013(6)
C451 .0292(8) .0228(7) .0372(8) .0056(6) .0029(6) .0018(6)
C452 .0304(8) .0313(8) .0347(9) .0006(7) .0038(7) .0012(7)
C453 .0331(9) .0417(10) .0428(10) -.0016(8) .0001(8) -.0022(8)
C454 .0289(9) .0447(11) .0608(13) .0007(8) .0095(8) .0003(9)
C455 .0418(10) .0479(12) .0528(12) .0051(9) .0212(9) .0007(9)
C456 .0419(10) .0370(9) .0385(10) .0054(8) .0080(8) -.0041(8)
C5 .0315(8) .0185(7) .0331(8) -.0019(6) .0001(6) .0018(6)
C6 .0296(8) .0223(7) .0305(8) -.0056(6) .0050(6) .0023(6)
N7 .0210(6) .0224(6) .0256(6) -.0027(5) .0019(5) -.0009(5)
C71 .0193(7) .0263(7) .0333(8) -.0036(6) .0046(6) -.0004(6)
C72 .0218(7) .0333(8) .0390(9) -.0067(6) .0079(6) -.0006(7)
C73 .0216(7) .0363(9) .0356(9) -.0039(6) .0071(6) .0036(7)
C74 .0244(7) .0393(9) .0311(8) -.0007(6) .0069(6) .0035(7)
C75 .0256(8) .0383(9) .0333(8) -.0010(7) .0096(6) .0023(7)
C751 .0222(7) .0343(8) .0411(9) -.0006(6) .0118(6) .0001(7)
C752 .0307(9) .0679(14) .0421(10) -.0109(9) .0099(8) -.0013(10)
C753 .0294(10) .0742(16) .0658(15) -.0158(10) .0068(10) -.0137(13)
C754 .0326(10) .0360(10) .0873(17) -.0080(8) .0286(11) -.0043(10)
C755 .0386(10) .0345(10) .0692(14) .0013(8) .0282(10) .0118(9)
C756 .0319(9) .0389(10) .0479(11) .0016(7) .0149(8) .0103(8)
C8 .0232(7) .0275(8) .0281(7) -.0066(6) -.0004(6) -.0035(6)
C9 .0213(7) .0310(8) .0241(7) -.0051(6) -.0013(5) -.0028(6)

loop_
_atom_type_symbol
_atom_type_description
_atom_type_oxidation_number
_atom_type_number_in_cell
_atom_type_scat_dispersion_real
_atom_type_scat_dispersion_imag
_atom_type_scat_source
C ? 0 156 .002 .002 'Int Tables Vol IV Tables 2.2B and 2.3.1'
H ? 0 180 0 0 'Int Tables Vol IV Tables 2.2B and 2.3.1'
N ? 0 12 .004 .003 'Int Tables Vol IV Tables 2.2B and 2.3.1'
Cu ? 0 4 .263 1.266 'Int Tables Vol IV Tables 2.2B and 2.3.1'
Cl ? 0 8 .132 .159 'Int Tables Vol IV Tables 2.2B and 2.3.1'

loop_
_diffrn_attenuator_code
_diffrn_attenuator_scale
? ?

loop_
_geom_angle_atom_site_label_1
_geom_angle_atom_site_label_2
_geom_angle_atom_site_label_3
_geom_angle_site_symmetry_1
_geom_angle_site_symmetry_2
_geom_angle_site_symmetry_3
_geom_angle
_geom_angle_publ_flag
Cl1 Cu Cl2 . . . 92.413(16) ?
Cl1 Cu N1 . . . 90.36(4) ?
Cl1 Cu N4 . . . 171.00(4) ?
Cl1 Cu N7 . . . 100.27(3) ?
Cl2 Cu N1 . . . 173.77(4) ?
Cl2 Cu N4 . . . 93.55(4) ?
Cl2 Cu N7 . . . 101.97(4) ?
N1 Cu N4 . . . 83.07(5) ?
N1 Cu N7 . . . 83.00(5) ?
N4 Cu N7 . . . 85.08(5) ?
Cu N1 C11 . . . 111.89(10) ?
Cu N1 C2 . . . 109.99(9) ?
Cu N1 C9 . . . 103.78(10) ?
C11 N1 C2 . . . 110.81(13) ?
C11 N1 C9 . . . 109.51(11) ?
C2 N1 C9 . . . 110.67(12) ?
N1 C11 C12 . . . 112.74(13) ?
N1 C11 H11a . . . 106.3(12) ?
N1 C11 H11b . . . 110.5(12) ?
C12 C11 H11a . . . 108.2(11) ?
C12 C11 H11b . . . 109.4(12) ?
H11a C11 H11b . . . 109.7(16) ?
C11 C12 C13 . . . 110.19(16) ?
C11 C12 H12a . . . 111.0(13) ?
C11 C12 H12b . . . 111.7(13) ?
C13 C12 H12a . . . 110.6(15) ?
C13 C12 H12b . . . 102.9(14) ?
H12a C12 H12b . . . 110.1(18) ?
C12 C13 C14 . . . 113.7(2) ?
C12 C13 H13a . . . 111(2) ?
C12 C13 H13b . . . 108(2) ?
C14 C13 H13a . . . 109.5(18) ?
C14 C13 H13b . . . 110(2) ?
H13a C13 H13b . . . 104(3) ?
C13 C14 C15 . . . 177.2(3) ?
C14 C15 C151 . . . 173.7(3) ?
C15 C151 C152 . . . 120.7(3) ?
C15 C151 C156 . . . 119.5(3) ?
C152 C151 C156 . . . 119.7(3) ?
C151 C152 C153 . . . 119.7(3) ?
C151 C152 H152 . . . 119.9(16) ?
C153 C152 H152 . . . 120.4(16) ?
C152 C153 C154 . . . 120.0(3) ?
C152 C153 H153 . . . 115(2) ?
C154 C153 H153 . . . 125(2) ?
C153 C154 C155 . . . 120.3(3) ?
C153 C154 H154 . . . 121(2) ?
C155 C154 H154 . . . 119(2) ?
C154 C155 C156 . . . 120.3(4) ?
C154 C155 H155 . . . 125(2) ?
C156 C155 H155 . . . 114(2) ?
C151 C156 C155 . . . 119.8(3) ?
C151 C156 H156 . . . 121(2) ?
C155 C156 H156 . . . 118(2) ?
N1 C2 C3 . . . 111.09(13) ?
N1 C2 H2a . . . 110.6(13) ?
N1 C2 H2b . . . 109.1(12) ?
C3 C2 H2a . . . 109.3(12) ?
C3 C2 H2b . . . 110.5(11) ?
H2a C2 H2b . . . 106.1(18) ?
C2 C3 N4 . . . 110.65(13) ?
C2 C3 H3a . . . 108.8(11) ?
C2 C3 H3b . . . 111.4(12) ?
N4 C3 H3a . . . 107.3(12) ?
N4 C3 H3b . . . 107.5(14) ?
H3a C3 H3b . . . 111.1(18) ?
Cu N4 C3 . . . 105.79(9) ?
Cu N4 C41 . . . 116.02(9) ?
Cu N4 C5 . . . 107.31(9) ?
C3 N4 C41 . . . 108.47(12) ?
C3 N4 C5 . . . 110.54(12) ?
C41 N4 C5 . . . 108.66(12) ?
N4 C41 C42 . . . 114.56(13) ?
N4 C41 H41a . . . 108.9(11) ?
N4 C41 H41b . . . 105.4(11) ?
C42 C41 H41a . . . 108.3(12) ?
C42 C41 H41b . . . 109.3(12) ?
H41a C41 H41b . . . 110.4(17) ?
C41 C42 C43 . . . 108.58(15) ?
C41 C42 H42a . . . 112.0(13) ?
C41 C42 H42b . . . 110.7(12) ?
C43 C42 H42a . . . 106.3(13) ?
C43 C42 H42b . . . 109.5(11) ?
H42a C42 H42b . . . 110(2) ?
C42 C43 C44 . . . 114.62(16) ?
C42 C43 H43a . . . 106.2(14) ?
C42 C43 H43b . . . 110.5(14) ?
C44 C43 H43a . . . 111.9(14) ?
C44 C43 H43b . . . 108.5(14) ?
H43a C43 H43b . . . 105(2) ?
C43 C44 C45 . . . 177.09(18) ?
C44 C45 C451 . . . 177.64(18) ?
C45 C451 C452 . . . 120.30(17) ?
C45 C451 C456 . . . 120.95(16) ?
C452 C451 C456 . . . 118.74(16) ?
C451 C452 C453 . . . 120.50(19) ?
C451 C452 H452 . . . 120.3(12) ?
C453 C452 H452 . . . 119.2(12) ?
C452 C453 C454 . . . 119.92(19) ?
C452 C453 H453 . . . 122(2) ?
C454 C453 H453 . . . 118(2) ?
C453 C454 C455 . . . 120.0(2) ?
C453 C454 H454 . . . 117.7(17) ?
C455 C454 H454 . . . 122.3(17) ?
C454 C455 C456 . . . 120.5(2) ?
C454 C455 H455 . . . 119.1(14) ?
C456 C455 H455 . . . 120.4(14) ?
C451 C456 C455 . . . 120.30(18) ?
C451 C456 H456 . . . 118.1(16) ?
C455 C456 H456 . . . 121.6(16) ?
N4 C5 C6 . . . 113.61(13) ?
N4 C5 H5a . . . 109.1(12) ?
N4 C5 H5b . . . 107.7(12) ?
C6 C5 H5a . . . 109.9(13) ?
C6 C5 H5b . . . 110.9(11) ?
H5a C5 H5b . . . 105.4(16) ?
C5 C6 N7 . . . 111.77(14) ?
C5 C6 H6a . . . 110.0(12) ?
C5 C6 H6b . . . 107.1(12) ?
N7 C6 H6a . . . 106.4(12) ?
N7 C6 H6b . . . 112.4(10) ?
H6a C6 H6b . . . 109.2(17) ?
Cu N7 C6 . . . 98.71(9) ?
Cu N7 C71 . . . 107.61(9) ?
Cu N7 C8 . . . 107.44(10) ?
C6 N7 C71 . . . 113.40(13) ?
C6 N7 C8 . . . 114.60(12) ?
C71 N7 C8 . . . 113.57(11) ?
N7 C71 C72 . . . 116.96(14) ?
N7 C71 H71a . . . 107.5(13) ?
N7 C71 H71b . . . 107.8(12) ?
C72 C71 H71a . . . 107.9(12) ?
C72 C71 H71b . . . 107.9(13) ?
H71a C71 H71b . . . 108.5(17) ?
C71 C72 C73 . . . 108.68(14) ?
C71 C72 H72a . . . 109.8(13) ?
C71 C72 H72b . . . 110.2(16) ?
C73 C72 H72a . . . 110.0(14) ?
C73 C72 H72b . . . 109.2(14) ?
H72a C72 H72b . . . 109(2) ?
C72 C73 C74 . . . 112.69(15) ?
C72 C73 H73a . . . 110.3(15) ?
C72 C73 H73b . . . 109.3(12) ?
C74 C73 H73a . . . 108.8(13) ?
C74 C73 H73b . . . 111.4(13) ?
H73a C73 H73b . . . 104.0(18) ?
C73 C74 C75 . . . 176.2(2) ?
C74 C75 C751 . . . 176.0(2) ?
C75 C751 C752 . . . 120.88(18) ?
C75 C751 C756 . . . 119.96(15) ?
C752 C751 C756 . . . 119.12(17) ?
C751 C752 C753 . . . 119.7(2) ?
C751 C752 H752 . . . 120.4(15) ?
C753 C752 H752 . . . 119.6(15) ?
C752 C753 C754 . . . 120.5(2) ?
C752 C753 H753 . . . 118(2) ?
C754 C753 H753 . . . 122(2) ?
C753 C754 C755 . . . 120.0(2) ?
C753 C754 H754 . . . 116.0(16) ?
C755 C754 H754 . . . 123.9(16) ?
C754 C755 C756 . . . 120.2(2) ?
C754 C755 H755 . . . 118.7(17) ?
C756 C755 H755 . . . 121.0(17) ?
C751 C756 C755 . . . 120.39(18) ?
C751 C756 H756 . . . 119.6(17) ?
C755 C756 H756 . . . 120.0(17) ?
N7 C8 C9 . . . 111.45(13) ?
N7 C8 H8a . . . 110.6(12) ?
N7 C8 H8b . . . 109.7(11) ?
C9 C8 H8a . . . 108.3(12) ?
C9 C8 H8b . . . 110.6(12) ?
H8a C8 H8b . . . 106.0(16) ?
N1 C9 C8 . . . 112.32(12) ?
N1 C9 H9a . . . 108.3(12) ?
N1 C9 H9b . . . 106.7(11) ?
C8 C9 H9a . . . 109.2(13) ?
C8 C9 H9b . . . 108.8(13) ?
H9a C9 H9b . . . 111.5(16) ?

loop_
_geom_bond_atom_site_label_1
_geom_bond_atom_site_label_2
_geom_bond_site_symmetry_1
_geom_bond_site_symmetry_2
_geom_bond_distance
_geom_bond_publ_flag
Cu Cl1 . . 2.2847(5) ?
Cu Cl2 . . 2.2805(5) ?
Cu N1 . . 2.1152(13) ?
Cu N4 . . 2.0896(13) ?
Cu N7 . . 2.2281(13) ?
N1 C11 . . 1.485(2) ?
N1 C2 . . 1.491(2) ?
N1 C9 . . 1.4962(19) ?
C11 C12 . . 1.533(2) ?
C11 H11a . . .96(2) ?
C11 H11b . . 1.00(2) ?
C12 C13 . . 1.518(4) ?
C12 H12a . . 1.00(3) ?
C12 H12b . . 1.00(2) ?
C13 C14 . . 1.469(4) ?
C13 H13a . . .98(3) ?
C13 H13b . . 1.00(4) ?
C14 C15 . . 1.190(4) ?
C15 C151 . . 1.443(4) ?
C151 C152 . . 1.390(4) ?
C151 C156 . . 1.381(5) ?
C152 C153 . . 1.396(4) ?
C152 H152 . . .95(3) ?
C153 C154 . . 1.378(6) ?
C153 H153 . . .97(4) ?
C154 C155 . . 1.365(5) ?
C154 H154 . . .96(3) ?
C155 C156 . . 1.400(5) ?
C155 H155 . . .97(4) ?
C156 H156 . . .89(3) ?
C2 C3 . . 1.510(2) ?
C2 H2a . . .98(2) ?
C2 H2b . . .97(2) ?
C3 N4 . . 1.492(2) ?
C3 H3a . . .97(2) ?
C3 H3b . . .95(2) ?
N4 C41 . . 1.4999(19) ?
N4 C5 . . 1.504(2) ?
C41 C42 . . 1.524(2) ?
C41 H41a . . .97(2) ?
C41 H41b . . 1.00(2) ?
C42 C43 . . 1.530(2) ?
C42 H42a . . .96(2) ?
C42 H42b . . .95(2) ?
C43 C44 . . 1.467(3) ?
C43 H43a . . .93(2) ?
C43 H43b . . .98(3) ?
C44 C45 . . 1.196(2) ?
C45 C451 . . 1.444(2) ?
C451 C452 . . 1.398(2) ?
C451 C456 . . 1.400(3) ?
C452 C453 . . 1.391(3) ?
C452 H452 . . .94(2) ?
C453 C454 . . 1.385(3) ?
C453 H453 . . .94(3) ?
C454 C455 . . 1.382(3) ?
C454 H454 . . .98(3) ?
C455 C456 . . 1.385(3) ?
C455 H455 . . .92(3) ?
C456 H456 . . .92(2) ?
C5 C6 . . 1.524(2) ?
C5 H5a . . .96(2) ?
C5 H5b . . .97(2) ?
C6 N7 . . 1.476(2) ?
C6 H6a . . .98(2) ?
C6 H6b . . .96(2) ?
N7 C71 . . 1.476(2) ?
N7 C8 . . 1.482(2) ?
C71 C72 . . 1.529(2) ?
C71 H71a . . .97(2) ?
C71 H71b . . .99(2) ?
C72 C73 . . 1.537(3) ?
C72 H72a . . 1.00(2) ?
C72 H72b . . .93(2) ?
C73 C74 . . 1.467(2) ?
C73 H73a . . .98(2) ?
C73 H73b . . .99(2) ?
C74 C75 . . 1.194(2) ?
C75 C751 . . 1.442(2) ?
C751 C752 . . 1.386(3) ?
C751 C756 . . 1.398(3) ?
C752 C753 . . 1.396(3) ?
C752 H752 . . .94(3) ?
C753 C754 . . 1.380(4) ?
C753 H753 . . .94(3) ?
C754 C755 . . 1.371(3) ?
C754 H754 . . .94(3) ?
C755 C756 . . 1.387(3) ?
C755 H755 . . .92(3) ?
C756 H756 . . .98(2) ?
C8 C9 . . 1.530(2) ?
C8 H8a . . 1.01(2) ?
C8 H8b . . .99(2) ?
C9 H9a . . .97(2) ?
C9 H9b . . .99(2) ?

loop_
_geom_contact_atom_site_label_1
_geom_contact_atom_site_label_2
_geom_contact_distance
_geom_contact_site_symmetry_1
_geom_contact_site_symmetry_2
_geom_contact_publ_flag
Cu C11 3.0035(18) . . ?
Cu C12 3.260(2) . . ?
Cu C2 2.9757(18) . . ?
Cu C3 2.8793(18) . . ?
Cu C41 3.0604(15) . . ?
Cu C42 3.4595(15) . . ?
Cu C5 2.9151(17) . . ?
Cu C6 2.8527(17) . . ?
Cu C71 3.0222(17) . . ?
Cu C8 3.0229(15) . . ?
Cu C9 2.8671(15) . . ?
Cu H11a 3.12(2) . . ?
Cu H12b 2.67(3) . . ?
Cu H3a 3.04(2) . . ?
Cu H41b 3.16(2) . . ?
Cu H42a 2.95(2) . . ?
Cu H6a 2.95(2) . . ?
Cu H71a 3.14(2) . . ?
Cu H71b 2.97(2) . . ?
Cu H9b 2.994(18) . . ?
Cl1 N1 3.1232(14) . . ?
Cl1 N7 3.4641(14) . . ?
Cl1 H11a 2.58(2) . . ?
Cl1 H41a 2.718(19) . 2 ?
Cl1 H43a 2.75(2) . 2 ?
Cl1 H9b 2.80(2) . . ?
Cl2 N4 3.1871(14) . . ?
Cl2 N7 3.5034(13) . . ?
Cl2 H41b 2.62(2) . . ?
Cl2 H754 2.72(3) . '2 455' ?
N1 C12 2.513(2) . . ?
N1 C3 2.475(2) . . ?
N1 N4 2.7882(17) . . ?
N1 C5 3.430(2) . . ?
N1 N7 2.879(2) . . ?
N1 C8 2.514(2) . . ?
N1 H11a 1.98(2) . . ?
N1 H11b 2.06(2) . . ?
N1 H12a 2.91(3) . . ?
N1 H12b 2.64(2) . . ?
N1 H2a 2.06(2) . . ?
N1 H2b 2.03(2) . . ?
N1 H3a 2.750(19) . . ?
N1 H3b 3.29(2) . . ?
N1 H5b 3.31(2) . . ?
N1 H8a 3.36(2) . . ?
N1 H8b 2.83(2) . . ?
N1 H9a 2.020(18) . . ?
N1 H9b 2.02(2) . . ?
C11 C13 2.502(4) . . ?
C11 C2 2.450(3) . . ?
C11 C9 2.435(2) . . ?
C11 H12a 2.11(2) . . ?
C11 H12b 2.12(2) . . ?
C11 H13a 2.69(3) . . ?
C11 H13b 2.64(4) . . ?
C11 H2a 2.44(2) . . ?
C11 H9a 2.68(2) . . ?
C11 H9b 2.52(2) . . ?
C12 C14 2.501(3) . . ?
C12 H11a 2.044(18) . . ?
C12 H11b 2.09(2) . . ?
C12 H13a 2.08(3) . . ?
C12 H13b 2.06(4) . . ?
C13 C15 2.659(4) . . ?
C13 H11a 2.52(2) . . ?
C13 H12a 2.09(2) . . ?
C13 H12b 2.00(2) . . ?
C14 C151 2.630(4) . . ?
C14 H12b 2.64(2) . . ?
C14 H13a 2.02(3) . . ?
C14 H13b 2.04(3) . . ?
C15 C152 2.463(4) . . ?
C15 C156 2.440(5) . . ?
C15 H152 2.63(3) . . ?
C15 H156 2.60(3) . . ?
C151 C153 2.410(4) . . ?
C151 C154 2.776(4) . . ?
C151 C155 2.405(5) . . ?
C151 H152 2.04(3) . . ?
C151 H156 2.00(3) . . ?
C152 C154 2.403(5) . . ?
C152 C155 2.766(6) . . ?
C152 C156 2.397(5) . . ?
C152 H153 2.01(4) . . ?
C153 C155 2.380(6) . . ?
C153 C156 2.768(5) . . ?
C153 H152 2.05(3) . . ?
C153 H154 2.04(3) . . ?
C154 C156 2.399(4) . . ?
C154 H153 2.09(4) . . ?
C154 H155 2.08(4) . . ?
C155 H154 2.01(3) . . ?
C155 H156 1.98(3) . . ?
C156 H155 2.00(4) . . ?
C2 N4 2.469(2) . . ?
C2 N7 3.519(2) . . ?
C2 C9 2.457(2) . . ?
C2 H11b 2.60(2) . . ?
C2 H3a 2.038(18) . . ?
C2 H3b 2.06(2) . . ?
C2 H5b 2.62(2) . . ?
C2 H9a 2.578(18) . . ?
C3 C41 2.428(2) . . ?
C3 C42 2.970(2) . . ?
C3 C5 2.462(3) . . ?
C3 H2a 2.06(2) . . ?
C3 H2b 2.059(18) . . ?
C3 H41a 2.61(2) . . ?
C3 H5b 2.38(2) . . ?
N4 C42 2.544(2) . . ?
N4 C6 2.534(2) . . ?
N4 N7 2.9209(18) . . ?
N4 C8 3.5169(19) . . ?
N4 H2a 3.31(2) . . ?
N4 H2b 2.79(2) . . ?
N4 H3a 2.00(2) . . ?
N4 H3b 2.00(2) . . ?
N4 H41a 2.035(19) . . ?
N4 H41b 2.01(2) . . ?
N4 H42a 2.67(2) . . ?
N4 H42b 2.90(2) . . ?
N4 H5a 2.03(2) . . ?
N4 H5b 2.023(19) . . ?
N4 H6a 2.80(2) . . ?
N4 H6b 3.33(2) . . ?
C41 C43 2.480(2) . . ?
C41 C5 2.440(2) . . ?
C41 H3a 2.53(2) . . ?
C41 H3b 2.63(2) . . ?
C41 H42a 2.09(2) . . ?
C41 H42b 2.06(2) . . ?
C41 H43a 2.49(2) . . ?
C41 H5a 2.37(2) . . ?
C42 C44 2.523(2) . . ?
C42 H3a 2.525(19) . . ?
C42 H41a 2.05(2) . . ?
C42 H41b 2.08(2) . . ?
C42 H43a 2.00(2) . . ?
C42 H43b 2.08(3) . . ?
C43 C45 2.662(3) . . ?
C43 H41b 2.53(2) . . ?
C43 H42a 2.03(2) . . ?
C43 H42b 2.05(2) . . ?
C44 C451 2.640(2) . . ?
C44 H42b 2.65(2) . . ?
C44 H43a 2.01(2) . . ?
C44 H43b 2.00(3) . . ?
C45 C452 2.466(2) . . ?
C45 C456 2.474(3) . . ?
C45 H452 2.64(2) . . ?
C45 H456 2.61(3) . . ?
C451 C453 2.422(2) . . ?
C451 C454 2.792(3) . . ?
C451 C455 2.415(3) . . ?
C451 H452 2.04(2) . . ?
C451 H456 2.01(3) . . ?
C452 C454 2.404(3) . . ?
C452 C455 2.771(3) . . ?
C452 C456 2.408(3) . . ?
C452 H453 2.05(3) . . ?
C453 C455 2.397(3) . . ?
C453 C456 2.778(3) . . ?
C453 H452 2.03(2) . . ?
C453 H454 2.03(3) . . ?
C454 C456 2.402(3) . . ?
C454 H453 2.01(3) . . ?
C454 H455 2.00(3) . . ?
C455 H454 2.07(2) . . ?
C455 H456 2.03(2) . . ?
C456 H455 2.02(3) . . ?
C5 N7 2.484(2) . . ?
C5 H3b 2.56(2) . . ?
C5 H41a 2.615(19) . . ?
C5 H41b 2.56(2) . . ?
C5 H6a 2.08(2) . . ?
C5 H6b 2.03(2) . . ?
C5 H8b 2.679(17) . . ?
C6 C71 2.467(2) . . ?
C6 C8 2.489(2) . . ?
C6 H5a 2.06(2) . . ?
C6 H5b 2.08(2) . . ?
C6 H71b 2.65(2) . . ?
C6 H8b 2.466(19) . . ?
N7 C72 2.561(2) . . ?
N7 C9 2.489(2) . . ?
N7 H2b 3.37(2) . . ?
N7 H5a 3.30(2) . . ?
N7 H5b 2.78(2) . . ?
N7 H6a 1.99(2) . . ?
N7 H6b 2.05(2) . . ?
N7 H71a 1.99(2) . . ?
N7 H71b 2.01(2) . . ?
N7 H72a 2.81(2) . . ?
N7 H72b 2.76(2) . . ?
N7 H8a 2.065(19) . . ?
N7 H8b 2.04(2) . . ?
N7 H9a 3.30(2) . . ?
N7 H9b 2.75(2) . . ?
C71 C73 2.491(2) . . ?
C71 C8 2.474(2) . . ?
C71 H6a 2.52(2) . . ?
C71 H72a 2.09(2) . . ?
C71 H72b 2.05(2) . . ?
C71 H73a 2.64(2) . . ?
C71 H73b 2.68(2) . . ?
C71 H8a 2.50(2) . . ?
C72 C74 2.501(3) . . ?
C72 H71a 2.05(2) . . ?
C72 H71b 2.06(2) . . ?
C72 H73a 2.09(2) . . ?
C72 H73b 2.09(2) . . ?
C73 C75 2.659(2) . . ?
C73 H71a 2.61(2) . . ?
C73 H71b 2.66(2) . . ?
C73 H72a 2.10(2) . . ?
C73 H72b 2.04(2) . . ?
C74 C751 2.634(2) . . ?
C74 H13b 2.66(3) . '3 565' ?
C74 H72b 2.66(3) . . ?
C74 H73a 2.01(3) . . ?
C74 H73b 2.05(2) . . ?
C75 C752 2.460(3) . . ?
C75 C756 2.459(3) . . ?
C75 H752 2.64(2) . . ?
C75 H756 2.63(3) . . ?
C751 C753 2.407(3) . . ?
C751 C754 2.784(3) . . ?
C751 C755 2.416(3) . . ?
C751 H752 2.03(2) . . ?
C751 H756 2.07(3) . . ?
C752 C754 2.410(4) . . ?
C752 C755 2.774(4) . . ?
C752 C756 2.401(3) . . ?
C752 H753 2.02(3) . . ?
C753 C755 2.383(4) . . ?
C753 C756 2.760(3) . . ?
C753 H752 2.03(3) . . ?
C753 H754 1.98(3) . . ?
C754 C756 2.391(3) . . ?
C754 H753 2.04(3) . . ?
C754 H755 1.99(3) . . ?
C755 H754 2.05(3) . . ?
C755 H756 2.06(3) . . ?
C756 H755 2.02(3) . . ?
C8 H2b 2.64(2) . . ?
C8 H71a 2.59(2) . . ?
C8 H9a 2.06(2) . . ?
C8 H9b 2.07(2) . . ?
C9 H11a 2.48(2) . . ?
C9 H2b 2.40(2) . . ?
C9 H8a 2.08(2) . . ?
C9 H8b 2.09(2) . . ?
H11a H11b 1.60(3) . . ?
H11a H13a 2.36(4) . . ?
H11a H9b 2.18(3) . . ?
H11b H12a 2.32(3) . . ?
H11b H2a 2.25(3) . . ?
H12a H12b 1.64(4) . . ?
H12b H13a 2.31(4) . . ?
H13a H13b 1.56(5) . . ?
H13b H73a 2.32(4) . '3 565' ?
H152 H153 2.29(5) . . ?
H154 H155 2.39(5) . . ?
H155 H156 2.22(5) . . ?
H2a H2b 1.56(3) . . ?
H2a H3a 2.28(3) . . ?
H2b H3b 2.30(3) . . ?
H2b H5b 2.17(3) . . ?
H2b H8b 2.18(3) . . ?
H2b H9a 2.35(3) . . ?
H3a H3b 1.58(3) . . ?
H3a H42b 2.22(3) . . ?
H3b H5b 2.31(3) . . ?
H41a H41b 1.62(3) . . ?
H41a H42b 2.26(3) . . ?
H41a H5a 2.27(3) . . ?
H41b H5a 2.38(3) . . ?
H42a H42b 1.56(3) . . ?
H42a H43b 2.29(3) . . ?
H42b H43a 2.39(3) . . ?
H43a H43b 1.51(3) . . ?
H43b H452 2.28(3) . '3 666' ?
H43b H453 2.40(4) . '3 666' ?
H452 H453 2.35(4) . . ?
H453 H454 2.28(5) . . ?
H454 H455 2.35(3) . . ?
H455 H456 2.34(3) . . ?
H5a H5b 1.54(3) . . ?
H5a H6a 2.34(3) . . ?
H5a H6b 2.34(3) . . ?
H5b H6b 2.30(3) . . ?
H5b H8b 2.20(2) . . ?
H6a H6b 1.59(3) . . ?
H6a H71b 2.32(3) . . ?
H71a H71b 1.59(3) . . ?
H71a H72b 2.35(3) . . ?
H71a H73a 2.39(3) . . ?
H71b H72a 2.36(3) . . ?
H72a H72b 1.57(3) . . ?
H72a H73b 2.40(3) . . ?
H72b H8a 2.27(3) . . ?
H73a H73b 1.56(3) . . ?
H752 H753 2.30(4) . . ?
H753 H754 2.29(4) . . ?
H754 H755 2.34(4) . . ?
H755 H756 2.35(4) . . ?
H8a H8b 1.59(3) . . ?
H8a H9b 2.33(3) . . ?
H8b H9a 2.31(3) . . ?
H9a H9b 1.62(3) . . ?

loop_
_geom_hbond_atom_site_label_D
_geom_hbond_atom_site_label_H
_geom_hbond_atom_site_label_A
_geom_hbond_site_symmetry_D
_geom_hbond_site_symmetry_H
_geom_hbond_site_symmetry_A
_geom_hbond_distance_DH
_geom_hbond_distance_HA
_geom_hbond_distance_DA
_geom_hbond_angle_DHA
_geom_hbond_publ_flag
? ? ? ? ? ? ? ? ? ? ?

loop_
_geom_torsion_atom_site_label_1
_geom_torsion_atom_site_label_2
_geom_torsion_atom_site_label_3
_geom_torsion_atom_site_label_4
_geom_torsion_site_symmetry_1
_geom_torsion_site_symmetry_2
_geom_torsion_site_symmetry_3
_geom_torsion_site_symmetry_4
_geom_torsion
_geom_torsion_publ_flag
? ? ? ? ? ? ? ? ? ?
